data_7030226
loop_
_publ_author_name
'Zhang, Qiang'
'Zhang, Xue-Qi'
'Wang, Zhong-Xia'

_publ_section_title
;
 Nickel complexes supported by quinoline-based ligands: synthesis,
 characterization and catalysis in the cross-coupling of arylzinc reagents
 and aryl chlorides or aryltrimethylammonium salts.
;
_journal_issue 34
_journal_name_full 'Dalton transactions (Cambridge, England : 2003)'
_journal_page_first 10453
_journal_page_last 10464
_journal_paper_doi 10.1039/c2dt30886j
_journal_volume 41
_journal_year 2012
_chemical_formula_sum 'C40 H38 Cl4 N3 Ni O P'
_chemical_formula_weight 808.21
_chemical_name_systematic
;
?
;
_space_group_IT_number 2
_symmetry_cell_setting triclinic
_symmetry_space_group_name_Hall '-P 1'
_symmetry_space_group_name_H-M 'P -1'
_atom_sites_solution_hydrogens geom
_atom_sites_solution_primary direct
_atom_sites_solution_secondary difmap
_audit_creation_method SHELXL-97
_cell_angle_alpha 76.682(2)
_cell_angle_beta 73.1970(10)
_cell_angle_gamma 64.5420(10)
_cell_formula_units_Z 2
_cell_length_a 11.4343(15)
_cell_length_b 11.6020(15)
_cell_length_c 17.1801(19)
_cell_measurement_reflns_used 2195
_cell_measurement_temperature 298(2)
_cell_measurement_theta_max 26.086
_cell_measurement_theta_min 2.495
_cell_volume 1955.1(4)
_computing_cell_refinement 'Bruker SMART'
_computing_data_collection 'Bruker SMART'
_computing_data_reduction 'Bruker SHELXTL'
_computing_molecular_graphics 'Bruker SHELXTL'
_computing_publication_material 'Bruker SHELXTL'
_computing_structure_refinement 'SHELXL-97 (Sheldrick, 1997)'
_computing_structure_solution 'SHELXS-97 (Sheldrick, 1990)'
_diffrn_ambient_temperature 298(2)
_diffrn_measured_fraction_theta_full 0.972
_diffrn_measured_fraction_theta_max 0.972
_diffrn_measurement_device_type 'CCD area detector'
_diffrn_measurement_method 'phi and omega scans'
_diffrn_radiation_monochromator graphite
_diffrn_radiation_source 'fine-focus sealed tube'
_diffrn_radiation_type MoK\a
_diffrn_radiation_wavelength 0.71073
_diffrn_reflns_av_R_equivalents 0.0646
_diffrn_reflns_av_sigmaI/netI 0.1121
_diffrn_reflns_limit_h_max 12
_diffrn_reflns_limit_h_min -13
_diffrn_reflns_limit_k_max 13
_diffrn_reflns_limit_k_min -13
_diffrn_reflns_limit_l_max 20
_diffrn_reflns_limit_l_min -20
_diffrn_reflns_number 10204
_diffrn_reflns_theta_full 25.02
_diffrn_reflns_theta_max 25.02
_diffrn_reflns_theta_min 2.20
_exptl_absorpt_coefficient_mu 0.846
_exptl_absorpt_correction_T_max 0.9354
_exptl_absorpt_correction_T_min 0.8424
_exptl_absorpt_correction_type multi-scan
_exptl_absorpt_process_details sadabs
_exptl_crystal_colour red
_exptl_crystal_density_diffrn 1.373
_exptl_crystal_density_method 'not measured'
_exptl_crystal_description plate
_exptl_crystal_F_000 836
_exptl_crystal_size_max 0.21
_exptl_crystal_size_mid 0.16
_exptl_crystal_size_min 0.08
_refine_diff_density_max 0.920
_refine_diff_density_min -0.751
_refine_diff_density_rms 0.116
_refine_ls_extinction_method none
_refine_ls_goodness_of_fit_ref 1.309
_refine_ls_hydrogen_treatment constr
_refine_ls_matrix_type full
_refine_ls_number_parameters 507
_refine_ls_number_reflns 6709
_refine_ls_number_restraints 0
_refine_ls_restrained_S_all 1.309
_refine_ls_R_factor_all 0.1415
_refine_ls_R_factor_gt 0.0858
_refine_ls_shift/su_max 0.001
_refine_ls_shift/su_mean 0.000
_refine_ls_structure_factor_coef Fsqd
_refine_ls_weighting_details 'calc w=1/[\s^2^(Fo^2^)+(0.0620P)^2^+0.0000P] where P=(Fo^2^+2Fc^2^)/3'
_refine_ls_weighting_scheme calc
_refine_ls_wR_factor_gt 0.1953
_refine_ls_wR_factor_ref 0.2113
_reflns_number_gt 3629
_reflns_number_total 6709
_reflns_threshold_expression >2sigma(I)
_cod_data_source_file c2dt30886j.txt
_cod_data_source_block 101231a
_cod_depositor_comments
;
The following automatic conversions were performed:

'_symmetry_cell_setting' value 'Triclinic' changed to 'triclinic'
according to
/usr/data/users/saulius/automatic-downloads/retrospective/RSC/lib/dictionaries/cif_core.dic
dictionary named 'cif_core.dic' version 2.4.2 from 2011-04-26.

Automatic conversion script
Id: cif_fix_values 2281 2013-09-26 08:29:07Z andrius 
;
_cod_original_sg_symbol_H-M P-1
_cod_database_code 7030226

loop_
_symmetry_equiv_pos_as_xyz
'x, y, z'
'-x, -y, -z'

loop_
_atom_site_label
_atom_site_type_symbol
_atom_site_fract_x
_atom_site_fract_y
_atom_site_fract_z
_atom_site_U_iso_or_equiv
_atom_site_adp_type
_atom_site_occupancy
_atom_site_symmetry_multiplicity
_atom_site_calc_flag
_atom_site_refinement_flags
_atom_site_disorder_assembly
_atom_site_disorder_group
Ni1 Ni 0.58843(9) 0.30658(8) 0.29714(6) 0.0407(3) Uani 1 1 d . . .
Cl1 Cl 0.65645(18) 0.47284(17) 0.22908(12) 0.0520(5) Uani 1 1 d . . .
Cl2 Cl 0.79756(18) 0.14786(18) 0.28989(13) 0.0585(6) Uani 1 1 d . . .
Cl3 Cl 0.7876(5) 0.2920(5) -0.0034(3) 0.192(2) Uani 1 1 d . A .
Cl4 Cl 1.0097(8) 0.3051(12) 0.0221(5) 0.212(6) Uani 0.620(13) 1 d P A 1
Cl4' Cl 1.0098(13) 0.129(2) 0.0484(8) 0.212(10) Uani 0.380(13) 1 d P A 2
N1 N 0.5600(6) 0.3235(5) 0.4182(4) 0.0478(15) Uani 1 1 d . . .
N2 N 0.3874(5) 0.4104(5) 0.3233(3) 0.0439(14) Uani 1 1 d . . .
N3 N 0.5536(6) 0.2313(5) 0.2052(3) 0.0446(14) Uani 1 1 d . . .
O1 O 0.312(3) 0.074(3) 0.4921(17) 0.139(10) Uani 0.68(3) 1 d P B 1
O1' O 0.305(3) 0.185(3) 0.4949(17) 0.105(12) Uani 0.32(3) 1 d P B 2
P1 P 0.30503(18) 0.48463(17) 0.25300(12) 0.0422(5) Uani 1 1 d . . .
C1 C 0.6536(8) 0.2786(7) 0.4612(5) 0.057(2) Uani 1 1 d . . .
H1 H 0.7420 0.2373 0.4360 0.068 Uiso 1 1 calc R . .
C2 C 0.6197(9) 0.2932(8) 0.5443(5) 0.061(2) Uani 1 1 d . . .
H2 H 0.6860 0.2597 0.5740 0.073 Uiso 1 1 calc R . .
C3 C 0.4939(9) 0.3543(8) 0.5819(5) 0.059(2) Uani 1 1 d . . .
H3 H 0.4739 0.3643 0.6370 0.071 Uiso 1 1 calc R . .
C4 C 0.3914(8) 0.4035(7) 0.5386(5) 0.056(2) Uani 1 1 d . . .
C5 C 0.4302(7) 0.3865(7) 0.4545(4) 0.0465(18) Uani 1 1 d . . .
C6 C 0.3372(8) 0.4330(7) 0.4054(5) 0.0489(19) Uani 1 1 d . . .
C7 C 0.2073(8) 0.4974(7) 0.4424(5) 0.060(2) Uani 1 1 d . . .
H7 H 0.1426 0.5305 0.4116 0.071 Uiso 1 1 calc R . .
C8 C 0.1700(9) 0.5143(8) 0.5254(5) 0.066(2) Uani 1 1 d . . .
H8 H 0.0811 0.5586 0.5482 0.079 Uiso 1 1 calc R . .
C9 C 0.2556(9) 0.4700(8) 0.5713(5) 0.065(2) Uani 1 1 d . . .
H9 H 0.2273 0.4821 0.6264 0.078 Uiso 1 1 calc R . .
C10 C 0.4231(7) 0.4452(6) 0.1574(4) 0.0453(17) Uani 1 1 d . . .
H10A H 0.3797 0.4893 0.1119 0.054 Uiso 1 1 calc R . .
H10B H 0.4941 0.4730 0.1520 0.054 Uiso 1 1 calc R . .
C11 C 0.4796(7) 0.3004(7) 0.1558(4) 0.0433(17) Uani 1 1 d . . .
C12 C 0.4384(7) 0.2535(7) 0.0988(5) 0.053(2) Uani 1 1 d . . .
C13 C 0.3849(8) 0.1628(8) 0.1235(5) 0.064(2) Uani 1 1 d . . .
H13 H 0.3722 0.1275 0.1781 0.077 Uiso 1 1 calc R . .
C14 C 0.3502(10) 0.1243(10) 0.0677(7) 0.085(3) Uani 1 1 d . . .
H14 H 0.3182 0.0591 0.0853 0.102 Uiso 1 1 calc R . .
C15 C 0.3591(11) 0.1737(11) -0.0093(7) 0.092(3) Uani 1 1 d . . .
H15 H 0.3328 0.1455 -0.0452 0.111 Uiso 1 1 calc R . .
C16 C 0.4092(11) 0.2698(10) -0.0361(6) 0.089(3) Uani 1 1 d . . .
H16 H 0.4169 0.3068 -0.0904 0.107 Uiso 1 1 calc R . .
C17 C 0.4463(9) 0.3087(9) 0.0175(5) 0.070(2) Uani 1 1 d . . .
H17 H 0.4779 0.3741 -0.0003 0.084 Uiso 1 1 calc R . .
C18 C 0.2381(7) 0.6568(7) 0.2478(5) 0.0528(19) Uani 1 1 d . . .
C19 C 0.3217(8) 0.7126(8) 0.2416(5) 0.065(2) Uani 1 1 d . . .
H19 H 0.4111 0.6616 0.2396 0.079 Uiso 1 1 calc R . .
C20 C 0.2778(10) 0.8469(8) 0.2381(6) 0.083(3) Uani 1 1 d . . .
H20 H 0.3360 0.8856 0.2339 0.099 Uiso 1 1 calc R . .
C21 C 0.1430(11) 0.9191(9) 0.2411(7) 0.092(3) Uani 1 1 d . . .
H21 H 0.1107 1.0080 0.2393 0.111 Uiso 1 1 calc R . .
C22 C 0.0577(10) 0.8635(9) 0.2465(7) 0.087(3) Uani 1 1 d . . .
H22 H -0.0315 0.9138 0.2475 0.104 Uiso 1 1 calc R . .
C23 C 0.1044(9) 0.7329(8) 0.2505(6) 0.077(3) Uani 1 1 d . . .
H23 H 0.0459 0.6943 0.2551 0.092 Uiso 1 1 calc R . .
C24 C 0.1801(7) 0.4315(7) 0.2543(5) 0.0515(19) Uani 1 1 d . . .
C25 C 0.1037(8) 0.4830(8) 0.1942(6) 0.067(2) Uani 1 1 d . . .
H25 H 0.1169 0.5470 0.1532 0.080 Uiso 1 1 calc R . .
C26 C 0.0096(9) 0.4381(10) 0.1968(6) 0.081(3) Uani 1 1 d . . .
H26 H -0.0464 0.4774 0.1601 0.097 Uiso 1 1 calc R . .
C27 C -0.0035(9) 0.3370(10) 0.2520(6) 0.075(3) Uani 1 1 d . . .
H27 H -0.0650 0.3050 0.2511 0.089 Uiso 1 1 calc R . .
C28 C 0.0746(9) 0.2823(9) 0.3091(6) 0.074(3) Uani 1 1 d . . .
H28 H 0.0670 0.2124 0.3465 0.089 Uiso 1 1 calc R . .
C29 C 0.1642(8) 0.3317(8) 0.3106(5) 0.060(2) Uani 1 1 d . . .
H29 H 0.2146 0.2965 0.3504 0.072 Uiso 1 1 calc R . .
C30 C 0.6059(8) 0.0940(7) 0.2126(5) 0.0511(19) Uani 1 1 d . . .
C31 C 0.5591(10) 0.0298(8) 0.2829(6) 0.076(3) Uani 1 1 d . . .
H31 H 0.4925 0.0750 0.3237 0.092 Uiso 1 1 calc R . .
C32 C 0.6130(11) -0.1069(10) 0.2933(7) 0.095(3) Uani 1 1 d . . .
H32 H 0.5802 -0.1511 0.3408 0.114 Uiso 1 1 calc R . .
C33 C 0.7083(12) -0.1711(10) 0.2368(8) 0.095(3) Uani 1 1 d . . .
H33 H 0.7413 -0.2605 0.2442 0.114 Uiso 1 1 calc R . .
C34 C 0.7607(10) -0.1087(9) 0.1664(7) 0.082(3) Uani 1 1 d . . .
H34 H 0.8304 -0.1554 0.1274 0.098 Uiso 1 1 calc R . .
C35 C 0.7074(8) 0.0256(8) 0.1543(5) 0.064(2) Uani 1 1 d . . .
H35 H 0.7409 0.0689 0.1066 0.077 Uiso 1 1 calc R . .
C36 C 0.8733(16) 0.272(2) 0.0700(10) 0.195(8) Uani 1 1 d . . .
H36A H 0.8176 0.3300 0.1109 0.234 Uiso 0.620(13) 1 calc PR A 1
H36B H 0.8994 0.1845 0.0972 0.234 Uiso 0.620(13) 1 calc PR A 1
H36C H 0.8213 0.2641 0.1252 0.234 Uiso 0.380(13) 1 d PR A 2
H36D H 0.8998 0.3435 0.0628 0.234 Uiso 0.380(13) 1 d PR A 2
C37 C 0.217(4) 0.161(5) 0.551(2) 0.135(12) Uani 0.68(3) 1 d P B 1
H37A H 0.2354 0.2376 0.5426 0.162 Uiso 0.68(3) 1 calc PR B 1
H37B H 0.2248 0.1193 0.6064 0.162 Uiso 0.68(3) 1 calc PR B 1
C38 C 0.077(3) 0.197(4) 0.5402(13) 0.134(13) Uani 0.68(3) 1 d P B 1
H38A H 0.0132 0.2152 0.5917 0.161 Uiso 0.68(3) 1 calc PR B 1
H38B H 0.0527 0.2721 0.5000 0.161 Uiso 0.68(3) 1 calc PR B 1
C39 C 0.083(3) 0.080(3) 0.5109(15) 0.132(11) Uani 0.68(3) 1 d P B 1
H39A H 0.0192 0.1030 0.4773 0.158 Uiso 0.68(3) 1 calc PR B 1
H39B H 0.0700 0.0156 0.5561 0.158 Uiso 0.68(3) 1 calc PR B 1
C40 C 0.229(3) 0.035(2) 0.4597(14) 0.131(10) Uani 0.68(3) 1 d P B 1
H40A H 0.2668 -0.0583 0.4614 0.157 Uiso 0.68(3) 1 calc PR B 1
H40B H 0.2296 0.0719 0.4030 0.157 Uiso 0.68(3) 1 calc PR B 1
C37' C 0.165(8) 0.223(6) 0.531(3) 0.092(16) Uani 0.32(3) 1 d P B 2
H37C H 0.1115 0.2907 0.4959 0.111 Uiso 0.32(3) 1 calc PR B 2
H37D H 0.1435 0.2532 0.5841 0.111 Uiso 0.32(3) 1 calc PR B 2
C38' C 0.144(8) 0.098(6) 0.541(4) 0.12(2) Uani 0.32(3) 1 d P B 2
H38C H 0.0850 0.0872 0.5932 0.140 Uiso 0.32(3) 1 calc PR B 2
H38D H 0.1055 0.0985 0.4974 0.140 Uiso 0.32(3) 1 calc PR B 2
C39' C 0.283(5) -0.010(5) 0.537(3) 0.13(2) Uani 0.32(3) 1 d P B 2
H39C H 0.2964 -0.0705 0.5013 0.158 Uiso 0.32(3) 1 calc PR B 2
H39D H 0.2916 -0.0562 0.5912 0.158 Uiso 0.32(3) 1 calc PR B 2
C40' C 0.387(7) 0.051(7) 0.503(4) 0.102(19) Uani 0.32(3) 1 d P B 2
H40C H 0.4431 0.0310 0.5417 0.122 Uiso 0.32(3) 1 calc PR B 2
H40D H 0.4423 0.0234 0.4510 0.122 Uiso 0.32(3) 1 calc PR B 2

loop_
_atom_site_aniso_label
_atom_site_aniso_U_11
_atom_site_aniso_U_22
_atom_site_aniso_U_33
_atom_site_aniso_U_23
_atom_site_aniso_U_13
_atom_site_aniso_U_12
Ni1 0.0336(5) 0.0340(5) 0.0472(6) -0.0081(4) -0.0075(4) -0.0056(4)
Cl1 0.0416(11) 0.0468(11) 0.0627(12) -0.0022(9) -0.0091(9) -0.0162(9)
Cl2 0.0387(11) 0.0431(11) 0.0799(15) -0.0142(10) -0.0164(10) 0.0024(9)
Cl3 0.200(5) 0.235(5) 0.148(4) 0.065(3) -0.070(3) -0.114(4)
Cl4 0.138(7) 0.330(15) 0.180(8) -0.109(8) 0.012(5) -0.093(7)
Cl4' 0.138(11) 0.33(3) 0.180(13) -0.108(14) 0.012(9) -0.093(13)
N1 0.051(4) 0.043(4) 0.051(4) -0.007(3) -0.012(3) -0.019(3)
N2 0.039(3) 0.042(4) 0.046(4) -0.010(3) -0.006(3) -0.011(3)
N3 0.049(4) 0.037(4) 0.046(4) -0.006(3) -0.010(3) -0.015(3)
O1 0.16(3) 0.102(18) 0.080(14) 0.026(12) -0.013(16) 0.00(2)
O1' 0.11(2) 0.09(2) 0.075(19) 0.005(14) -0.008(15) -0.013(18)
P1 0.0317(10) 0.0349(11) 0.0503(12) -0.0077(8) -0.0059(9) -0.0048(8)
C1 0.057(5) 0.052(5) 0.055(5) -0.003(4) -0.019(4) -0.014(4)
C2 0.069(6) 0.058(5) 0.062(6) -0.004(4) -0.028(5) -0.023(5)
C3 0.073(6) 0.056(5) 0.050(5) -0.008(4) -0.014(5) -0.026(5)
C4 0.066(6) 0.051(5) 0.052(5) -0.012(4) -0.005(4) -0.025(4)
C5 0.048(5) 0.044(4) 0.049(5) -0.010(4) -0.004(4) -0.021(4)
C6 0.050(5) 0.046(5) 0.053(5) -0.009(4) -0.005(4) -0.024(4)
C7 0.051(5) 0.060(5) 0.059(5) -0.013(4) -0.003(4) -0.016(4)
C8 0.054(5) 0.070(6) 0.059(6) -0.015(5) 0.003(5) -0.018(5)
C9 0.068(6) 0.067(6) 0.051(5) -0.016(4) 0.003(5) -0.024(5)
C10 0.046(4) 0.036(4) 0.046(4) 0.001(3) -0.013(3) -0.010(3)
C11 0.042(4) 0.043(4) 0.044(4) -0.006(3) -0.009(3) -0.015(4)
C12 0.053(5) 0.051(5) 0.052(5) -0.010(4) -0.012(4) -0.016(4)
C13 0.071(6) 0.060(6) 0.067(6) -0.007(4) -0.026(5) -0.024(5)
C14 0.094(8) 0.080(7) 0.088(8) -0.011(6) -0.031(6) -0.032(6)
C15 0.099(8) 0.102(9) 0.087(8) -0.031(7) -0.035(7) -0.030(7)
C16 0.100(8) 0.096(8) 0.066(7) -0.012(6) -0.022(6) -0.031(7)
C17 0.079(7) 0.070(6) 0.058(6) -0.008(5) -0.018(5) -0.023(5)
C18 0.044(5) 0.037(4) 0.067(5) -0.008(4) -0.013(4) -0.005(4)
C19 0.053(5) 0.049(5) 0.086(6) -0.011(4) -0.021(5) -0.007(4)
C20 0.077(7) 0.043(6) 0.124(9) -0.021(5) -0.024(6) -0.014(5)
C21 0.074(7) 0.050(6) 0.124(9) -0.017(6) -0.022(6) 0.006(6)
C22 0.052(6) 0.051(6) 0.133(9) -0.027(6) -0.022(6) 0.013(5)
C23 0.054(6) 0.055(6) 0.108(8) -0.021(5) -0.013(5) -0.005(5)
C24 0.044(5) 0.050(5) 0.058(5) -0.012(4) -0.008(4) -0.014(4)
C25 0.051(5) 0.067(6) 0.081(6) -0.011(5) -0.019(5) -0.018(4)
C26 0.054(6) 0.095(8) 0.096(8) -0.020(6) -0.033(5) -0.018(6)
C27 0.053(6) 0.085(7) 0.092(7) -0.021(6) -0.010(5) -0.031(5)
C28 0.067(6) 0.073(7) 0.082(7) -0.013(5) -0.004(5) -0.033(5)
C29 0.058(5) 0.058(5) 0.064(5) -0.010(4) -0.011(4) -0.023(4)
C30 0.058(5) 0.039(5) 0.054(5) -0.008(4) -0.018(4) -0.012(4)
C31 0.085(7) 0.050(6) 0.078(7) 0.002(5) -0.012(5) -0.020(5)
C32 0.106(9) 0.058(7) 0.095(8) 0.014(6) -0.017(7) -0.023(6)
C33 0.109(9) 0.051(6) 0.107(9) -0.009(6) -0.032(7) -0.009(6)
C34 0.088(7) 0.057(6) 0.086(7) -0.031(5) -0.024(6) 0.000(5)
C35 0.071(6) 0.047(5) 0.067(6) -0.011(4) -0.018(5) -0.013(4)
C36 0.134(14) 0.32(3) 0.160(15) -0.125(16) 0.004(12) -0.094(17)
C37 0.14(3) 0.12(3) 0.09(2) 0.00(2) -0.01(2) -0.02(3)
C38 0.13(3) 0.11(2) 0.066(12) 0.033(13) -0.015(15) 0.02(2)
C39 0.13(2) 0.11(2) 0.074(16) 0.037(13) -0.031(14) 0.005(17)
C40 0.14(2) 0.104(16) 0.084(15) 0.021(12) -0.018(15) -0.005(15)
C37' 0.10(5) 0.08(4) 0.06(3) 0.02(2) -0.02(3) -0.01(3)
C38' 0.13(5) 0.10(4) 0.07(4) 0.01(3) -0.02(3) -0.01(5)
C39' 0.13(4) 0.11(4) 0.08(3) 0.02(3) -0.02(3) -0.01(3)
C40' 0.12(5) 0.09(4) 0.06(3) 0.01(2) -0.02(3) -0.01(4)

loop_
_atom_type_symbol
_atom_type_description
_atom_type_scat_dispersion_real
_atom_type_scat_dispersion_imag
_atom_type_scat_source
C C 0.0033 0.0016 'International Tables Vol C Tables 4.2.6.8 and 6.1.1.4'
H H 0.0000 0.0000 'International Tables Vol C Tables 4.2.6.8 and 6.1.1.4'
N N 0.0061 0.0033 'International Tables Vol C Tables 4.2.6.8 and 6.1.1.4'
O O 0.0106 0.0060 'International Tables Vol C Tables 4.2.6.8 and 6.1.1.4'
P P 0.1023 0.0942 'International Tables Vol C Tables 4.2.6.8 and 6.1.1.4'
Cl Cl 0.1484 0.1585 'International Tables Vol C Tables 4.2.6.8 and 6.1.1.4'
Ni Ni 0.3393 1.1124 'International Tables Vol C Tables 4.2.6.8 and 6.1.1.4'

loop_
_geom_angle_atom_site_label_1
_geom_angle_atom_site_label_2
_geom_angle_atom_site_label_3
_geom_angle
N2 Ni1 N1 80.0(2)
N2 Ni1 N3 86.4(2)
N1 Ni1 N3 149.0(2)
N2 Ni1 Cl2 164.76(16)
N1 Ni1 Cl2 94.59(19)
N3 Ni1 Cl2 91.29(17)
N2 Ni1 Cl1 98.92(16)
N1 Ni1 Cl1 102.83(16)
N3 Ni1 Cl1 106.75(16)
Cl2 Ni1 Cl1 96.18(7)
C36 Cl4 H36D 33.8
C1 N1 C5 120.2(7)
C1 N1 Ni1 126.2(5)
C5 N1 Ni1 113.6(5)
C6 N2 P1 123.3(5)
C6 N2 Ni1 112.9(5)
P1 N2 Ni1 122.3(3)
C11 N3 C30 121.7(6)
C11 N3 Ni1 123.7(5)
C30 N3 Ni1 114.1(5)
C37 O1 C40 104(3)
C40' O1' C37' 118(4)
N2 P1 C24 114.4(3)
N2 P1 C18 114.1(3)
C24 P1 C18 110.3(4)
N2 P1 C10 105.6(3)
C24 P1 C10 105.2(3)
C18 P1 C10 106.3(3)
N1 C1 C2 120.2(8)
N1 C1 H1 119.9
C2 C1 H1 119.9
C3 C2 C1 121.3(8)
C3 C2 H2 119.4
C1 C2 H2 119.4
C2 C3 C4 120.4(8)
C2 C3 H3 119.8
C4 C3 H3 119.8
C3 C4 C9 125.7(8)
C3 C4 C5 116.4(7)
C9 C4 C5 117.9(8)
N1 C5 C6 117.2(7)
N1 C5 C4 121.5(7)
C6 C5 C4 121.3(7)
C7 C6 C5 116.6(7)
C7 C6 N2 127.2(8)
C5 C6 N2 116.2(7)
C6 C7 C8 121.6(8)
C6 C7 H7 119.2
C8 C7 H7 119.2
C9 C8 C7 121.9(9)
C9 C8 H8 119.0
C7 C8 H8 119.0
C8 C9 C4 120.6(8)
C8 C9 H9 119.7
C4 C9 H9 119.7
C11 C10 P1 109.2(5)
C11 C10 H10A 109.8
P1 C10 H10A 109.8
C11 C10 H10B 109.8
P1 C10 H10B 109.8
H10A C10 H10B 108.3
N3 C11 C12 126.2(7)
N3 C11 C10 116.7(6)
C12 C11 C10 117.0(6)
C13 C12 C17 117.3(8)
C13 C12 C11 123.0(7)
C17 C12 C11 119.6(7)
C14 C13 C12 119.6(9)
C14 C13 H13 120.2
C12 C13 H13 120.2
C15 C14 C13 123.7(10)
C15 C14 H14 118.1
C13 C14 H14 118.1
C14 C15 C16 118.2(10)
C14 C15 H15 120.9
C16 C15 H15 120.9
C17 C16 C15 119.4(10)
C17 C16 H16 120.3
C15 C16 H16 120.3
C16 C17 C12 121.7(9)
C16 C17 H17 119.2
C12 C17 H17 119.2
C19 C18 C23 119.4(7)
C19 C18 P1 117.7(6)
C23 C18 P1 123.0(6)
C18 C19 C20 121.6(8)
C18 C19 H19 119.2
C20 C19 H19 119.2
C21 C20 C19 117.0(9)
C21 C20 H20 121.5
C19 C20 H20 121.5
C22 C21 C20 121.8(9)
C22 C21 H21 119.1
C20 C21 H21 119.1
C21 C22 C23 119.2(9)
C21 C22 H22 120.4
C23 C22 H22 120.4
C22 C23 C18 121.0(9)
C22 C23 H23 119.5
C18 C23 H23 119.5
C29 C24 C25 118.7(7)
C29 C24 P1 120.0(6)
C25 C24 P1 121.2(6)
C26 C25 C24 119.4(9)
C26 C25 H25 120.3
C24 C25 H25 120.3
C27 C26 C25 121.3(9)
C27 C26 H26 119.4
C25 C26 H26 119.4
C26 C27 C28 119.7(9)
C26 C27 H27 120.1
C28 C27 H27 120.1
C27 C28 C29 119.6(9)
C27 C28 H28 120.2
C29 C28 H28 120.2
C24 C29 C28 121.1(9)
C24 C29 H29 119.4
C28 C29 H29 119.4
C31 C30 C35 119.4(8)
C31 C30 N3 118.2(7)
C35 C30 N3 122.2(7)
C30 C31 C32 119.4(9)
C30 C31 H31 120.3
C32 C31 H31 120.3
C33 C32 C31 120.6(10)
C33 C32 H32 119.7
C31 C32 H32 119.7
C32 C33 C34 121.2(10)
C32 C33 H33 119.4
C34 C33 H33 119.4
C33 C34 C35 119.0(9)
C33 C34 H34 120.5
C35 C34 H34 120.5
C30 C35 C34 120.3(9)
C30 C35 H35 119.9
C34 C35 H35 119.9
Cl4 C36 Cl3 107.8(11)
Cl4 C36 Cl4' 70.6(9)
Cl3 C36 Cl4' 101.2(9)
Cl4 C36 H36A 110.1
Cl3 C36 H36A 110.1
Cl4' C36 H36A 146.1
Cl4 C36 H36B 110.1
Cl3 C36 H36B 110.1
Cl4' C36 H36B 46.1
H36A C36 H36B 108.5
Cl4 C36 H36C 138.5
Cl3 C36 H36C 111.9
Cl4' C36 H36C 111.6
H36A C36 H36C 44.4
H36B C36 H36C 66.4
Cl4 C36 H36D 43.1
Cl3 C36 H36D 110.7
Cl4' C36 H36D 111.9
H36A C36 H36D 69.1
H36B C36 H36D 136.9
H36C C36 H36D 109.3
O1 C37 C38 109(4)
O1 C37 H37A 109.9
C38 C37 H37A 109.9
O1 C37 H37B 109.9
C38 C37 H37B 109.9
H37A C37 H37B 108.3
C39 C38 C37 105(3)
C39 C38 H38A 110.7
C37 C38 H38A 110.7
C39 C38 H38B 110.7
C37 C38 H38B 110.7
H38A C38 H38B 108.8
C38 C39 C40 98(3)
C38 C39 H39A 112.1
C40 C39 H39A 112.1
C38 C39 H39B 112.1
C40 C39 H39B 112.1
H39A C39 H39B 109.7
O1 C40 C39 111(2)
O1 C40 H40A 109.4
C39 C40 H40A 109.4
O1 C40 H40B 109.4
C39 C40 H40B 109.4
H40A C40 H40B 108.0
O1' C37' C38' 103(6)
O1' C37' H37C 111.3
C38' C37' H37C 111.3
O1' C37' H37D 111.3
C38' C37' H37D 111.3
H37C C37' H37D 109.2
C39' C38' C37' 105(8)
C39' C38' H38C 110.7
C37' C38' H38C 110.7
C39' C38' H38D 110.7
C37' C38' H38D 110.7
H38C C38' H38D 108.8
C38' C39' C40' 108(5)
C38' C39' H39C 110.0
C40' C39' H39C 110.0
C38' C39' H39D 110.0
C40' C39' H39D 110.0
H39C C39' H39D 108.4
O1' C40' C39' 102(4)
O1' C40' H40C 111.4
C39' C40' H40C 111.4
O1' C40' H40D 111.4
C39' C40' H40D 111.4
H40C C40' H40D 109.3

loop_
_geom_bond_atom_site_label_1
_geom_bond_atom_site_label_2
_geom_bond_distance
Ni1 N2 2.052(5)
Ni1 N1 2.052(6)
Ni1 N3 2.171(6)
Ni1 Cl2 2.296(2)
Ni1 Cl1 2.328(2)
Cl3 C36 1.730(16)
Cl4 C36 1.698(18)
Cl4 H36D 1.1917
Cl4' C36 1.75(2)
N1 C1 1.328(9)
N1 C5 1.367(9)
N2 C6 1.401(8)
N2 P1 1.602(6)
N3 C11 1.264(9)
N3 C30 1.430(9)
O1 C37 1.46(5)
O1 C40 1.49(4)
O1' C40' 1.43(8)
O1' C37' 1.44(8)
P1 C24 1.775(8)
P1 C18 1.796(7)
P1 C10 1.806(7)
C1 C2 1.396(10)
C1 H1 0.9300
C2 C3 1.337(10)
C2 H2 0.9300
C3 C4 1.409(11)
C3 H3 0.9300
C4 C9 1.410(11)
C4 C5 1.417(10)
C5 C6 1.396(10)
C6 C7 1.374(10)
C7 C8 1.399(11)
C7 H7 0.9300
C8 C9 1.292(11)
C8 H8 0.9300
C9 H9 0.9300
C10 C11 1.523(9)
C10 H10A 0.9700
C10 H10B 0.9700
C11 C12 1.485(10)
C12 C13 1.365(10)
C12 C17 1.391(11)
C13 C14 1.357(12)
C13 H13 0.9300
C14 C15 1.309(13)
C14 H14 0.9300
C15 C16 1.394(14)
C15 H15 0.9300
C16 C17 1.345(12)
C16 H16 0.9300
C17 H17 0.9300
C18 C19 1.337(10)
C18 C23 1.392(11)
C19 C20 1.409(11)
C19 H19 0.9300
C20 C21 1.394(13)
C20 H20 0.9300
C21 C22 1.355(13)
C21 H21 0.9300
C22 C23 1.366(11)
C22 H22 0.9300
C23 H23 0.9300
C24 C29 1.368(10)
C24 C25 1.405(11)
C25 C26 1.369(11)
C25 H25 0.9300
C26 C27 1.362(13)
C26 H26 0.9300
C27 C28 1.377(13)
C27 H27 0.9300
C28 C29 1.380(11)
C28 H28 0.9300
C29 H29 0.9300
C30 C31 1.362(11)
C30 C35 1.372(10)
C31 C32 1.421(12)
C31 H31 0.9300
C32 C33 1.307(13)
C32 H32 0.9300
C33 C34 1.377(14)
C33 H33 0.9300
C34 C35 1.397(11)
C34 H34 0.9300
C35 H35 0.9300
C36 H36A 0.9700
C36 H36B 0.9700
C36 H36C 0.9700
C36 H36D 0.9700
C37 C38 1.53(6)
C37 H37A 0.9700
C37 H37B 0.9700
C38 C39 1.53(5)
C38 H38A 0.9700
C38 H38B 0.9700
C39 C40 1.57(3)
C39 H39A 0.9700
C39 H39B 0.9700
C40 H40A 0.9700
C40 H40B 0.9700
C37' C38' 1.54(11)
C37' H37C 0.9700
C37' H37D 0.9700
C38' C39' 1.54(8)
C38' H38C 0.9700
C38' H38D 0.9700
C39' C40' 1.55(11)
C39' H39C 0.9700
C39' H39D 0.9700
C40' H40C 0.9700
C40' H40D 0.9700
